data_4317918
loop_
_publ_author_name
'Praveen Kommana'
'Sudha Kumaraswamy'
'J. J. Vittal'
'K. C. Kumara Swamy'

_publ_section_title
;
 Apical versus Equatorial Disposition of Substituents in
 Tetraoxyphosphoranes Bearing a 1,3,2-Dioxaphosphocin Ring: Implications
 on Apicophilicity in Trigonal Bipyramidal Phosphorus
;
_journal_name_full 'Inorganic Chemistry'
_journal_page_first 2356
_journal_page_last 2363
_journal_paper_doi 10.1021/ic010935w
_journal_volume 41
_journal_year 2002
_chemical_formula_sum 'C30 H34 Cl6 N O4 P'
_chemical_formula_weight 716.25
_chemical_name_systematic
;

  ?

;
_space_group_IT_number 15
_symmetry_cell_setting monoclinic
_symmetry_space_group_name_Hall '-C 2yc'
_symmetry_space_group_name_H-M 'C 1 2/c 1'
_atom_sites_solution_hydrogens geom
_atom_sites_solution_primary direct
_atom_sites_solution_secondary difmap
_audit_creation_method SHELXL-97
_cell_angle_alpha 90.00
_cell_angle_beta 103.89(4)
_cell_angle_gamma 90.00
_cell_formula_units_Z 8
_cell_length_a 20.718(11)
_cell_length_b 17.009(11)
_cell_length_c 19.877(9)
_cell_measurement_temperature 293(2)
_cell_volume 6800(7)
_computing_structure_refinement 'SHELXL-97 (Sheldrick, 1997)'
_computing_structure_solution 'SHELXS-97 (Sheldrick, 1990)'
_diffrn_ambient_temperature 293(2)
_diffrn_measured_fraction_theta_full 0.481
_diffrn_measured_fraction_theta_max 0.481
_diffrn_radiation_monochromator graphite
_diffrn_radiation_source 'fine-focus sealed tube'
_diffrn_radiation_type MoK\a
_diffrn_radiation_wavelength 0.71073
_diffrn_reflns_av_R_equivalents 0.0384
_diffrn_reflns_av_sigmaI/netI 0.0358
_diffrn_reflns_limit_h_max 24
_diffrn_reflns_limit_h_min 0
_diffrn_reflns_limit_k_max 20
_diffrn_reflns_limit_k_min 0
_diffrn_reflns_limit_l_max 22
_diffrn_reflns_limit_l_min -23
_diffrn_reflns_number 6120
_diffrn_reflns_theta_full 24.97
_diffrn_reflns_theta_max 24.97
_diffrn_reflns_theta_min 1.57
_exptl_absorpt_coefficient_mu 0.588
_exptl_absorpt_correction_type none
_exptl_crystal_density_diffrn 1.399
_exptl_crystal_density_method 'not measured'
_exptl_crystal_F_000 2960
_exptl_crystal_size_max 0.40
_exptl_crystal_size_mid 0.30
_exptl_crystal_size_min 0.20
_refine_diff_density_max 0.759
_refine_diff_density_min -0.764
_refine_diff_density_rms 0.065
_refine_ls_extinction_method none
_refine_ls_goodness_of_fit_ref 1.088
_refine_ls_hydrogen_treatment mixed
_refine_ls_matrix_type full
_refine_ls_number_parameters 395
_refine_ls_number_reflns 5955
_refine_ls_number_restraints 0
_refine_ls_restrained_S_all 1.088
_refine_ls_R_factor_all 0.0795
_refine_ls_R_factor_gt 0.0484
_refine_ls_shift/su_max 0.001
_refine_ls_shift/su_mean 0.000
_refine_ls_structure_factor_coef Fsqd
_refine_ls_weighting_details 'w=1/[\s^2^(Fo^2^)+(0.0718P)^2^+9.6329P] where P=(Fo^2^+2Fc^2^)/3'
_refine_ls_weighting_scheme calc
_refine_ls_wR_factor_gt 0.1248
_refine_ls_wR_factor_ref 0.1523
_reflns_number_gt 3762
_reflns_number_total 5955
_reflns_threshold_expression >2sigma(I)
_cod_data_source_file ic010935w_3.cif
_cod_data_source_block compd3
_cod_depositor_comments
;
The following automatic conversions were performed:

'_symmetry_cell_setting' value 'Monoclinic' changed to 'monoclinic'
according to the built-in table from CIF Core dictionary named
'cif_core.dic' version 2.4.1 from 2010-06-29.

Automatic conversion script
Id: cif_fix_values 1646 2011-03-28 12:23:43Z adriana 

The following automatic conversions were performed:

'_refine_ls_weighting_scheme' value 'calc
w=1/[\s^2^(Fo^2^)+(0.0718P)^2^+9.6329P] where P=(Fo^2^+2Fc^2^)/3' was
changed to 'calc'. New tag '_refine_ls_weighting_details' was
created. The value of the new tag was set to
'w=1/[\s^2^(Fo^2^)+(0.0718P)^2^+9.6329P] where P=(Fo^2^+2Fc^2^)/3'.

Automatic conversion script
Id: cif_fix_values 3143 2015-03-26 13:38:13Z robertas 
;
_cod_original_cell_volume 6800(6)
_cod_database_code 4317918

loop_
_symmetry_equiv_pos_as_xyz
'x, y, z'
'-x, y, -z+1/2'
'x+1/2, y+1/2, z'
'-x+1/2, y+1/2, -z+1/2'
'-x, -y, -z'
'x, -y, z-1/2'
'-x+1/2, -y+1/2, -z'
'x+1/2, -y+1/2, z-1/2'

loop_
_atom_site_label
_atom_site_type_symbol
_atom_site_fract_x
_atom_site_fract_y
_atom_site_fract_z
_atom_site_U_iso_or_equiv
_atom_site_adp_type
_atom_site_occupancy
_atom_site_calc_flag
_atom_site_refinement_flags
_atom_site_disorder_assembly
_atom_site_disorder_group
P P 0.29741(4) 0.41308(5) 0.03015(4) 0.0342(2) Uani 1 d . . .
Cl3 Cl 0.62077(4) 0.43752(6) 0.08281(5) 0.0565(3) Uani 1 d . . .
Cl4 Cl 0.51126(5) 0.31560(6) 0.01155(6) 0.0565(3) Uani 1 d . . .
Cl1 Cl 0.42865(5) 0.61711(6) 0.14850(6) 0.0654(3) Uani 1 d . . .
Cl2 Cl 0.58024(5) 0.58716(7) 0.15277(6) 0.0687(3) Uani 1 d . . .
O1 O 0.29809(11) 0.33910(13) 0.07994(12) 0.0390(5) Uani 1 d . . .
O4 O 0.37212(11) 0.37287(13) 0.01603(12) 0.0395(5) Uani 1 d . . .
O3 O 0.34069(11) 0.48779(13) 0.07003(12) 0.0388(5) Uani 1 d . . .
O2 O 0.23259(10) 0.45766(13) 0.04647(12) 0.0370(5) Uani 1 d . . .
N N 0.26843(18) 0.4071(2) -0.05266(16) 0.0424(7) Uani 1 d . . .
C1 C 0.25586(18) 0.32000(19) 0.12321(18) 0.0413(8) Uani 1 d . . .
C2 C 0.2856(2) 0.3036(2) 0.19300(19) 0.0498(9) Uani 1 d . . .
C3 C 0.2410(2) 0.2867(2) 0.2334(2) 0.0619(12) Uani 1 d . . .
H3 H 0.2583 0.2773 0.2804 0.074 Uiso 1 calc R . .
C4 C 0.1732(3) 0.2828(3) 0.2085(2) 0.0672(13) Uani 1 d . . .
C5 C 0.1474(2) 0.2931(2) 0.1383(2) 0.0583(11) Uani 1 d . . .
H5 H 0.1018 0.2879 0.1200 0.070 Uiso 1 calc R . .
C6 C 0.18867(19) 0.31116(19) 0.09443(19) 0.0443(9) Uani 1 d . . .
C7 C 0.15935(18) 0.3156(2) 0.0170(2) 0.0453(9) Uani 1 d . . .
H7A H 0.1937 0.3024 -0.0067 0.054 Uiso 1 calc R . .
H7B H 0.1246 0.2763 0.0045 0.054 Uiso 1 calc R . .
C8 C 0.13064(17) 0.3949(2) -0.00834(19) 0.0417(8) Uani 1 d . . .
C9 C 0.06574(19) 0.3997(2) -0.0484(2) 0.0516(10) Uani 1 d . . .
H9 H 0.0408 0.3540 -0.0593 0.062 Uiso 1 calc R . .
C10 C 0.03759(18) 0.4711(3) -0.0724(2) 0.0529(10) Uani 1 d . . .
C11 C 0.07547(19) 0.5372(2) -0.0550(2) 0.0522(10) Uani 1 d . . .
H11 H 0.0563 0.5853 -0.0707 0.063 Uiso 1 calc R . .
C12 C 0.14083(17) 0.5373(2) -0.01552(19) 0.0422(8) Uani 1 d . . .
C13 C 0.16744(16) 0.4634(2) 0.00591(18) 0.0385(8) Uani 1 d . . .
C14 C 0.3611(2) 0.3015(3) 0.2232(2) 0.0613(11) Uani 1 d . . .
C15 C 0.3890(3) 0.3852(3) 0.2289(2) 0.0755(14) Uani 1 d . . .
H15A H 0.4366 0.3833 0.2442 0.113 Uiso 1 calc R . .
H15B H 0.3713 0.4145 0.2616 0.113 Uiso 1 calc R . .
H15C H 0.3767 0.4103 0.1844 0.113 Uiso 1 calc R . .
C16 C 0.3954(3) 0.2497(4) 0.1789(3) 0.0869(16) Uani 1 d . . .
H16A H 0.4410 0.2418 0.2027 0.130 Uiso 1 calc R . .
H16B H 0.3933 0.2752 0.1353 0.130 Uiso 1 calc R . .
H16C H 0.3732 0.1998 0.1709 0.130 Uiso 1 calc R . .
C17 C 0.3789(3) 0.2653(3) 0.2964(2) 0.0820(15) Uani 1 d . . .
H17A H 0.3624 0.2123 0.2944 0.123 Uiso 1 calc R . .
H17B H 0.3589 0.2958 0.3267 0.123 Uiso 1 calc R . .
H17C H 0.4263 0.2650 0.3138 0.123 Uiso 1 calc R . .
C18 C 0.1284(3) 0.2654(4) 0.2569(3) 0.103(2) Uani 1 d . . .
H18A H 0.1433 0.2184 0.2827 0.155 Uiso 1 calc R . .
H18B H 0.0835 0.2582 0.2303 0.155 Uiso 1 calc R . .
H18C H 0.1299 0.3086 0.2884 0.155 Uiso 1 calc R . .
C19 C -0.0327(2) 0.4757(3) -0.1170(3) 0.0820(15) Uani 1 d . . .
H19A H -0.0610 0.4997 -0.0911 0.123 Uiso 1 calc R . .
H19B H -0.0485 0.4237 -0.1308 0.123 Uiso 1 calc R . .
H19C H -0.0331 0.5066 -0.1575 0.123 Uiso 1 calc R . .
C20 C 0.17918(19) 0.6150(2) 0.0015(2) 0.0528(10) Uani 1 d . . .
C21 C 0.1341(2) 0.6867(3) -0.0215(4) 0.0898(18) Uani 1 d . . .
H21A H 0.1166 0.6851 -0.0708 0.135 Uiso 1 calc R . .
H21B H 0.1594 0.7340 -0.0091 0.135 Uiso 1 calc R . .
H21C H 0.0980 0.6857 0.0012 0.135 Uiso 1 calc R . .
C22 C 0.2352(2) 0.6186(3) -0.0374(3) 0.0666(12) Uani 1 d . . .
H22A H 0.2660 0.5765 -0.0219 0.100 Uiso 1 calc R . .
H22B H 0.2579 0.6681 -0.0281 0.100 Uiso 1 calc R . .
H22C H 0.2164 0.6135 -0.0863 0.100 Uiso 1 calc R . .
C23 C 0.2090(2) 0.6229(3) 0.0799(3) 0.0713(13) Uani 1 d . . .
H23A H 0.1738 0.6243 0.1037 0.107 Uiso 1 calc R . .
H23B H 0.2344 0.6706 0.0890 0.107 Uiso 1 calc R . .
H23C H 0.2374 0.5788 0.0959 0.107 Uiso 1 calc R . .
C24 C 0.40807(16) 0.48250(19) 0.07772(17) 0.0353(7) Uani 1 d . . .
C25 C 0.45383(17) 0.5358(2) 0.11102(18) 0.0415(8) Uani 1 d . . .
C26 C 0.52087(17) 0.5210(2) 0.11331(18) 0.0432(8) Uani 1 d . . .
C27 C 0.53853(16) 0.4542(2) 0.08219(17) 0.0402(8) Uani 1 d . . .
C28 C 0.49057(17) 0.3996(2) 0.04915(17) 0.0385(8) Uani 1 d . . .
C29 C 0.42517(16) 0.41591(19) 0.04656(17) 0.0349(7) Uani 1 d . . .
Cl5 Cl 0.35641(11) -0.00329(14) 0.20231(11) 0.1411(8) Uani 1 d . . .
Cl6 Cl 0.24773(11) 0.07621(18) 0.23686(10) 0.1598(10) Uani 1 d . . .
C30 C 0.2970(5) -0.0034(4) 0.2511(5) 0.161(4) Uani 1 d . . .
H30A H 0.2697 -0.0502 0.2400 0.193 Uiso 1 calc R . .
H30B H 0.3193 -0.0057 0.2999 0.193 Uiso 1 calc R . .
H1N H 0.228(2) 0.420(2) -0.071(2) 0.049(11) Uiso 1 d . . .
H2N H 0.290(2) 0.390(2) -0.077(2) 0.050(13) Uiso 1 d . . .

loop_
_atom_site_aniso_label
_atom_site_aniso_U_11
_atom_site_aniso_U_22
_atom_site_aniso_U_33
_atom_site_aniso_U_23
_atom_site_aniso_U_13
_atom_site_aniso_U_12
P 0.0331(4) 0.0309(4) 0.0403(5) -0.0049(4) 0.0121(4) -0.0003(3)
Cl3 0.0328(5) 0.0749(7) 0.0632(6) 0.0148(5) 0.0143(4) 0.0055(4)
Cl4 0.0501(6) 0.0491(6) 0.0761(7) -0.0055(5) 0.0265(5) 0.0124(4)
Cl1 0.0610(6) 0.0569(6) 0.0822(8) -0.0329(6) 0.0249(6) -0.0102(5)
Cl2 0.0459(6) 0.0781(8) 0.0780(8) -0.0197(6) 0.0068(5) -0.0194(5)
O1 0.0444(13) 0.0351(12) 0.0395(13) -0.0004(10) 0.0140(10) 0.0026(10)
O4 0.0350(12) 0.0353(12) 0.0507(14) -0.0111(11) 0.0149(11) 0.0010(10)
O3 0.0329(12) 0.0348(12) 0.0495(14) -0.0080(10) 0.0113(10) 0.0009(10)
O2 0.0324(12) 0.0349(12) 0.0452(13) -0.0051(10) 0.0125(10) -0.0005(10)
N 0.0377(18) 0.0509(19) 0.0396(17) -0.0038(15) 0.0111(15) 0.0029(15)
C1 0.055(2) 0.0300(17) 0.044(2) -0.0031(15) 0.0201(17) -0.0008(16)
C2 0.067(3) 0.039(2) 0.045(2) -0.0017(16) 0.0164(19) -0.0008(18)
C3 0.092(3) 0.050(2) 0.051(2) 0.0004(19) 0.030(2) -0.013(2)
C4 0.092(4) 0.054(3) 0.069(3) -0.003(2) 0.045(3) -0.018(2)
C5 0.063(3) 0.047(2) 0.072(3) -0.005(2) 0.031(2) -0.014(2)
C6 0.055(2) 0.0293(18) 0.052(2) -0.0006(15) 0.0196(18) -0.0065(16)
C7 0.043(2) 0.0343(19) 0.060(2) -0.0074(16) 0.0157(17) -0.0100(15)
C8 0.0366(18) 0.043(2) 0.047(2) -0.0077(16) 0.0132(16) -0.0050(15)
C9 0.040(2) 0.059(2) 0.056(2) -0.0118(19) 0.0120(18) -0.0124(18)
C10 0.0329(19) 0.068(3) 0.056(2) -0.003(2) 0.0068(17) -0.0012(19)
C11 0.044(2) 0.057(2) 0.055(2) 0.0049(19) 0.0104(18) 0.0078(18)
C12 0.0357(18) 0.042(2) 0.053(2) -0.0023(16) 0.0172(16) 0.0037(15)
C13 0.0320(17) 0.0411(19) 0.046(2) -0.0054(15) 0.0159(15) 0.0007(14)
C14 0.073(3) 0.065(3) 0.042(2) 0.002(2) 0.006(2) 0.002(2)
C15 0.080(3) 0.084(3) 0.057(3) 0.000(2) 0.005(2) -0.020(3)
C16 0.081(3) 0.109(4) 0.062(3) -0.008(3) 0.001(3) 0.036(3)
C17 0.104(4) 0.085(4) 0.048(3) 0.007(2) 0.001(3) 0.001(3)
C18 0.130(5) 0.104(4) 0.099(4) -0.005(3) 0.073(4) -0.042(4)
C19 0.044(2) 0.109(4) 0.083(3) 0.006(3) -0.004(2) -0.003(3)
C20 0.047(2) 0.036(2) 0.077(3) -0.0050(19) 0.018(2) 0.0045(16)
C21 0.066(3) 0.042(3) 0.158(6) 0.001(3) 0.022(3) 0.013(2)
C22 0.057(3) 0.050(2) 0.097(4) 0.008(2) 0.028(2) -0.005(2)
C23 0.076(3) 0.056(3) 0.085(3) -0.026(2) 0.024(3) -0.011(2)
C24 0.0309(17) 0.0380(18) 0.0375(18) 0.0009(14) 0.0093(14) -0.0006(14)
C25 0.046(2) 0.0396(19) 0.0394(19) -0.0039(15) 0.0115(16) -0.0047(16)
C26 0.0368(19) 0.049(2) 0.0420(19) 0.0021(16) 0.0064(15) -0.0047(16)
C27 0.0315(17) 0.050(2) 0.0392(19) 0.0120(16) 0.0089(14) 0.0030(15)
C28 0.0417(19) 0.0377(18) 0.0381(18) 0.0050(15) 0.0136(15) 0.0083(15)
C29 0.0352(17) 0.0337(17) 0.0368(17) 0.0042(14) 0.0106(14) 0.0008(14)
Cl5 0.1298(15) 0.180(2) 0.1060(13) -0.0186(13) 0.0124(12) 0.0343(15)
Cl6 0.1199(15) 0.247(3) 0.0957(13) -0.0081(15) -0.0068(11) 0.0625(17)
C30 0.260(12) 0.079(5) 0.175(8) 0.005(5) 0.114(8) -0.006(6)

loop_
_atom_type_symbol
_atom_type_description
_atom_type_scat_dispersion_real
_atom_type_scat_dispersion_imag
_atom_type_scat_source
C C 0.0033 0.0016 'International Tables Vol C Tables 4.2.6.8 and 6.1.1.4'
H H 0.0000 0.0000 'International Tables Vol C Tables 4.2.6.8 and 6.1.1.4'
O O 0.0106 0.0060 'International Tables Vol C Tables 4.2.6.8 and 6.1.1.4'
P P 0.1023 0.0942 'International Tables Vol C Tables 4.2.6.8 and 6.1.1.4'
Cl Cl 0.1484 0.1585 'International Tables Vol C Tables 4.2.6.8 and 6.1.1.4'
N N 0.0061 0.0033 'International Tables Vol C Tables 4.2.6.8 and 6.1.1.4'

loop_
_geom_angle_atom_site_label_1
_geom_angle_atom_site_label_2
_geom_angle_atom_site_label_3
_geom_angle
_geom_angle_site_symmetry_1
_geom_angle_site_symmetry_3
_geom_angle_publ_flag
O1 P N 121.85(15) . . ?
O1 P O2 97.32(12) . . ?
N P O2 96.25(17) . . ?
O1 P O3 112.76(13) . . ?
N P O3 124.48(15) . . ?
O2 P O3 85.70(12) . . ?
O1 P O4 85.19(12) . . ?
N P O4 86.54(16) . . ?
O2 P O4 174.46(12) . . ?
O3 P O4 88.77(11) . . ?
C1 O1 P 130.3(2) . . ?
C29 O4 P 111.7(2) . . ?
C24 O3 P 115.2(2) . . ?
C13 O2 P 129.8(2) . . ?
P N H1N 120(3) . . ?
P N H2N 122(3) . . ?
H1N N H2N 118(4) . . ?
C6 C1 C2 123.2(3) . . ?
C6 C1 O1 119.1(3) . . ?
C2 C1 O1 117.4(3) . . ?
C3 C2 C1 114.6(4) . . ?
C3 C2 C14 121.6(4) . . ?
C1 C2 C14 123.8(3) . . ?
C4 C3 C2 124.4(4) . . ?
C4 C3 H3 117.8 . . ?
C2 C3 H3 117.8 . . ?
C3 C4 C5 118.2(4) . . ?
C3 C4 C18 120.6(5) . . ?
C5 C4 C18 121.1(5) . . ?
C4 C5 C6 120.8(4) . . ?
C4 C5 H5 119.6 . . ?
C6 C5 H5 119.6 . . ?
C1 C6 C5 118.3(4) . . ?
C1 C6 C7 122.3(3) . . ?
C5 C6 C7 119.3(4) . . ?
C8 C7 C6 114.4(3) . . ?
C8 C7 H7A 108.7 . . ?
C6 C7 H7A 108.7 . . ?
C8 C7 H7B 108.7 . . ?
C6 C7 H7B 108.7 . . ?
H7A C7 H7B 107.6 . . ?
C13 C8 C9 118.5(3) . . ?
C13 C8 C7 122.0(3) . . ?
C9 C8 C7 119.5(3) . . ?
C10 C9 C8 121.3(4) . . ?
C10 C9 H9 119.4 . . ?
C8 C9 H9 119.4 . . ?
C11 C10 C9 117.8(3) . . ?
C11 C10 C19 121.2(4) . . ?
C9 C10 C19 121.0(4) . . ?
C10 C11 C12 124.4(4) . . ?
C10 C11 H11 117.8 . . ?
C12 C11 H11 117.8 . . ?
C11 C12 C13 115.4(3) . . ?
C11 C12 C20 120.5(3) . . ?
C13 C12 C20 124.1(3) . . ?
C8 C13 C12 122.5(3) . . ?
C8 C13 O2 117.8(3) . . ?
C12 C13 O2 119.6(3) . . ?
C15 C14 C2 109.8(4) . . ?
C15 C14 C16 110.9(4) . . ?
C2 C14 C16 110.9(4) . . ?
C15 C14 C17 107.6(4) . . ?
C2 C14 C17 111.6(4) . . ?
C16 C14 C17 105.9(4) . . ?
C14 C15 H15A 109.5 . . ?
C14 C15 H15B 109.5 . . ?
H15A C15 H15B 109.5 . . ?
C14 C15 H15C 109.5 . . ?
H15A C15 H15C 109.5 . . ?
H15B C15 H15C 109.5 . . ?
C14 C16 H16A 109.5 . . ?
C14 C16 H16B 109.5 . . ?
H16A C16 H16B 109.5 . . ?
C14 C16 H16C 109.5 . . ?
H16A C16 H16C 109.5 . . ?
H16B C16 H16C 109.5 . . ?
C14 C17 H17A 109.5 . . ?
C14 C17 H17B 109.5 . . ?
H17A C17 H17B 109.5 . . ?
C14 C17 H17C 109.5 . . ?
H17A C17 H17C 109.5 . . ?
H17B C17 H17C 109.5 . . ?
C4 C18 H18A 109.5 . . ?
C4 C18 H18B 109.5 . . ?
H18A C18 H18B 109.5 . . ?
C4 C18 H18C 109.5 . . ?
H18A C18 H18C 109.5 . . ?
H18B C18 H18C 109.5 . . ?
C10 C19 H19A 109.5 . . ?
C10 C19 H19B 109.5 . . ?
H19A C19 H19B 109.5 . . ?
C10 C19 H19C 109.5 . . ?
H19A C19 H19C 109.5 . . ?
H19B C19 H19C 109.5 . . ?
C12 C20 C21 111.8(3) . . ?
C12 C20 C23 111.0(3) . . ?
C21 C20 C23 107.4(4) . . ?
C12 C20 C22 109.6(3) . . ?
C21 C20 C22 107.3(4) . . ?
C23 C20 C22 109.7(4) . . ?
C20 C21 H21A 109.5 . . ?
C20 C21 H21B 109.5 . . ?
H21A C21 H21B 109.5 . . ?
C20 C21 H21C 109.5 . . ?
H21A C21 H21C 109.5 . . ?
H21B C21 H21C 109.5 . . ?
C20 C22 H22A 109.5 . . ?
C20 C22 H22B 109.5 . . ?
H22A C22 H22B 109.5 . . ?
C20 C22 H22C 109.5 . . ?
H22A C22 H22C 109.5 . . ?
H22B C22 H22C 109.5 . . ?
C20 C23 H23A 109.5 . . ?
C20 C23 H23B 109.5 . . ?
H23A C23 H23B 109.5 . . ?
C20 C23 H23C 109.5 . . ?
H23A C23 H23C 109.5 . . ?
H23B C23 H23C 109.5 . . ?
C25 C24 O3 125.6(3) . . ?
C25 C24 C29 122.8(3) . . ?
O3 C24 C29 111.6(3) . . ?
C24 C25 C26 117.7(3) . . ?
C24 C25 Cl1 120.0(3) . . ?
C26 C25 Cl1 122.3(3) . . ?
C27 C26 C25 119.9(3) . . ?
C27 C26 Cl2 120.4(3) . . ?
C25 C26 Cl2 119.6(3) . . ?
C26 C27 C28 121.3(3) . . ?
C26 C27 Cl3 119.9(3) . . ?
C28 C27 Cl3 118.9(3) . . ?
C29 C28 C27 117.8(3) . . ?
C29 C28 Cl4 120.0(3) . . ?
C27 C28 Cl4 122.2(3) . . ?
O4 C29 C28 127.0(3) . . ?
O4 C29 C24 112.4(3) . . ?
C28 C29 C24 120.5(3) . . ?
Cl6 C30 Cl5 112.8(4) . . ?
Cl6 C30 H30A 109.0 . . ?
Cl5 C30 H30A 109.0 . . ?
Cl6 C30 H30B 109.0 . . ?
Cl5 C30 H30B 109.0 . . ?
H30A C30 H30B 107.8 . . ?

loop_
_geom_bond_atom_site_label_1
_geom_bond_atom_site_label_2
_geom_bond_distance
_geom_bond_site_symmetry_2
_geom_bond_publ_flag
P O1 1.599(2) . ?
P N 1.614(3) . ?
P O2 1.641(2) . ?
P O3 1.645(2) . ?
P O4 1.775(2) . ?
Cl3 C27 1.724(3) . ?
Cl4 C28 1.714(3) . ?
Cl1 C25 1.710(4) . ?
Cl2 C26 1.712(4) . ?
O1 C1 1.404(4) . ?
O4 C29 1.339(4) . ?
O3 C24 1.370(4) . ?
O2 C13 1.400(4) . ?
N H1N 0.86(4) . ?
N H2N 0.77(4) . ?
C1 C6 1.380(5) . ?
C1 C2 1.404(5) . ?
C2 C3 1.393(6) . ?
C2 C14 1.535(6) . ?
C3 C4 1.374(7) . ?
C3 H3 0.9300 . ?
C4 C5 1.381(6) . ?
C4 C18 1.519(6) . ?
C5 C6 1.394(5) . ?
C5 H5 0.9300 . ?
C6 C7 1.514(5) . ?
C7 C8 1.512(5) . ?
C7 H7A 0.9700 . ?
C7 H7B 0.9700 . ?
C8 C13 1.384(5) . ?
C8 C9 1.391(5) . ?
C9 C10 1.382(6) . ?
C9 H9 0.9300 . ?
C10 C11 1.367(6) . ?
C10 C19 1.514(6) . ?
C11 C12 1.393(5) . ?
C11 H11 0.9300 . ?
C12 C13 1.397(5) . ?
C12 C20 1.537(5) . ?
C14 C15 1.529(6) . ?
C14 C16 1.536(6) . ?
C14 C17 1.541(6) . ?
C15 H15A 0.9600 . ?
C15 H15B 0.9600 . ?
C15 H15C 0.9600 . ?
C16 H16A 0.9600 . ?
C16 H16B 0.9600 . ?
C16 H16C 0.9600 . ?
C17 H17A 0.9600 . ?
C17 H17B 0.9600 . ?
C17 H17C 0.9600 . ?
C18 H18A 0.9600 . ?
C18 H18B 0.9600 . ?
C18 H18C 0.9600 . ?
C19 H19A 0.9600 . ?
C19 H19B 0.9600 . ?
C19 H19C 0.9600 . ?
C20 C21 1.537(6) . ?
C20 C23 1.539(6) . ?
C20 C22 1.541(6) . ?
C21 H21A 0.9600 . ?
C21 H21B 0.9600 . ?
C21 H21C 0.9600 . ?
C22 H22A 0.9600 . ?
C22 H22B 0.9600 . ?
C22 H22C 0.9600 . ?
C23 H23A 0.9600 . ?
C23 H23B 0.9600 . ?
C23 H23C 0.9600 . ?
C24 C25 1.363(5) . ?
C24 C29 1.377(5) . ?
C25 C26 1.402(5) . ?
C26 C27 1.385(5) . ?
C27 C28 1.402(5) . ?
C28 C29 1.372(5) . ?
Cl5 C30 1.740(9) . ?
Cl6 C30 1.679(9) . ?
C30 H30A 0.9700 . ?
C30 H30B 0.9700 . ?

loop_
_cod_related_entry_id
_cod_related_entry_database
_cod_related_entry_code
1 ChemSpider 30661055
